data_4301596
loop_
_publ_author_name
'Thibault Cantat'
'Brian L. Scott'
'David E. Morris'
'Jaqueline L. Kiplinger'

_publ_section_title
;
What a Difference a 5f Element Makes: Trivalent and Tetravalent Uranium
Halide Complexes Supported by One and Two
Bis[2-(diisopropylphosphino)-4-methylphenyl]amido (PNP) Ligands
;
_journal_name_full 'Inorganic Chemistry'
_journal_page_first 2114
_journal_page_last 2127
_journal_paper_doi 10.1021/ic802061x
_journal_volume 48
_journal_year 2009
_chemical_formula_sum 'C40 H74 Cl3 N O4 P4 U'
_chemical_formula_weight 1101.26
_chemical_name_systematic
; 
 ? 
;
_space_group_IT_number 14
_symmetry_cell_setting monoclinic
_symmetry_space_group_name_Hall '-P 2yn'
_symmetry_space_group_name_H-M 'P 1 21/n 1'
_atom_sites_solution_hydrogens geom
_atom_sites_solution_primary direct
_atom_sites_solution_secondary difmap
_audit_creation_method SHELXL-97
_cell_angle_alpha 90.00
_cell_angle_beta 93.0930(10)
_cell_angle_gamma 90.00
_cell_formula_units_Z 4
_cell_length_a 15.3705(12)
_cell_length_b 20.0629(15)
_cell_length_c 15.7578(12)
_cell_measurement_temperature 120(1)
_cell_volume 4852.3(6)
_computing_cell_refinement 'SAINT+, v. 7.06 (Bruker AXS, 2001)'
_computing_data_collection 'APEX II, v. 1.08 (Bruker AXS, 2003)'
_computing_data_reduction 'SAINT+, v. 7.06 (Bruker AXS, 2001)'
_computing_molecular_graphics 'SHELXTL, v. 6.10, (Bruker AXS, 2000)'
_computing_publication_material 'SHELXTL, v. 6.10, (Bruker AXS, 2000)'
_computing_structure_refinement 'SHELXL-97 (Sheldrick, 1997)'
_computing_structure_solution 'SHELXS-97 (Sheldrick, 1990)'
_diffrn_ambient_temperature 120(1)
_diffrn_measured_fraction_theta_full 1.000
_diffrn_measured_fraction_theta_max 0.940
_diffrn_measurement_device_type 'Bruker D8 with APEXII CCD'
_diffrn_measurement_method '\w scans'
_diffrn_radiation_monochromator graphite
_diffrn_radiation_source 'fine-focus sealed tube'
_diffrn_radiation_type MoK\a
_diffrn_radiation_wavelength 0.71073
_diffrn_reflns_av_R_equivalents 0.0501
_diffrn_reflns_av_sigmaI/netI 0.0486
_diffrn_reflns_limit_h_max 20
_diffrn_reflns_limit_h_min -20
_diffrn_reflns_limit_k_max 26
_diffrn_reflns_limit_k_min -25
_diffrn_reflns_limit_l_max 20
_diffrn_reflns_limit_l_min -21
_diffrn_reflns_number 47540
_diffrn_reflns_theta_full 25.00
_diffrn_reflns_theta_max 28.40
_diffrn_reflns_theta_min 1.90
_diffrn_standards_decay_% 0
_diffrn_standards_interval_count 0
_diffrn_standards_interval_time 0
_diffrn_standards_number 0
_exptl_absorpt_coefficient_mu 3.679
_exptl_absorpt_correction_T_max 0.6665
_exptl_absorpt_correction_T_min 0.6269
_exptl_absorpt_correction_type multi-scan
_exptl_absorpt_process_details 'SADABS 2.03 (Sheldrick, 2001)'
_exptl_crystal_colour red
_exptl_crystal_density_diffrn 1.507
_exptl_crystal_density_method 'not measured'
_exptl_crystal_description block
_exptl_crystal_F_000 2224
_exptl_crystal_size_max 0.14
_exptl_crystal_size_mid 0.12
_exptl_crystal_size_min 0.12
_refine_diff_density_max 0.943
_refine_diff_density_min -0.719
_refine_diff_density_rms 0.122
_refine_ls_extinction_method none
_refine_ls_goodness_of_fit_ref 1.021
_refine_ls_hydrogen_treatment constr
_refine_ls_matrix_type full
_refine_ls_number_parameters 478
_refine_ls_number_reflns 11461
_refine_ls_number_restraints 0
_refine_ls_restrained_S_all 1.021
_refine_ls_R_factor_all 0.0480
_refine_ls_R_factor_gt 0.0312
_refine_ls_shift/su_max 0.002
_refine_ls_shift/su_mean 0.000
_refine_ls_structure_factor_coef Fsqd
_refine_ls_weighting_details 'calc w=1/[\s^2^(Fo^2^)+(0.0381P)^2^+0.0000P] where P=(Fo^2^+2Fc^2^)/3'
_refine_ls_weighting_scheme calc
_refine_ls_wR_factor_gt 0.0685
_refine_ls_wR_factor_ref 0.0736
_reflns_number_gt 9191
_reflns_number_total 11461
_reflns_threshold_expression >2sigma(I)
_cod_data_source_file ic802061x_si_001_4.cif
_cod_data_source_block apx736
_cod_original_sg_symbol_H-M 'P 21/n'
_cod_database_code 4301596

loop_
_symmetry_equiv_pos_as_xyz
'x, y, z'
'-x+1/2, y+1/2, -z+1/2'
'-x, -y, -z'
'x-1/2, -y-1/2, z-1/2'

loop_
_atom_site_label
_atom_site_type_symbol
_atom_site_fract_x
_atom_site_fract_y
_atom_site_fract_z
_atom_site_U_iso_or_equiv
_atom_site_adp_type
_atom_site_occupancy
_atom_site_symmetry_multiplicity
_atom_site_calc_flag
_atom_site_refinement_flags
_atom_site_disorder_assembly
_atom_site_disorder_group
U1 U 0.244195(8) 0.066125(6) 0.315811(8) 0.01095(4) Uani 1 1 d . . .
P1 P 0.41579(6) 0.12186(4) 0.37977(6) 0.01249(18) Uani 1 1 d . . .
P2 P 0.14724(6) 0.11613(4) 0.14903(6) 0.01413(19) Uani 1 1 d . . .
P3 P 0.26493(6) -0.09137(5) 0.19353(6) 0.0173(2) Uani 1 1 d . . .
P4 P 0.17181(6) 0.04832(5) 0.53374(6) 0.01521(19) Uani 1 1 d . . .
N1 N 0.33145(18) 0.11382(13) 0.20856(17) 0.0125(6) Uani 1 1 d . . .
Cl1 Cl 0.20442(6) 0.19463(4) 0.34198(5) 0.01735(18) Uani 1 1 d . . .
Cl2 Cl 0.33763(6) -0.03659(4) 0.39118(5) 0.01803(18) Uani 1 1 d . . .
Cl3 Cl 0.08109(6) 0.01498(4) 0.32857(5) 0.02042(19) Uani 1 1 d . . .
O2 O 0.22410(16) 0.07309(11) 0.46187(15) 0.0155(5) Uani 1 1 d . . .
O1 O 0.24544(15) -0.01942(11) 0.21482(15) 0.0165(5) Uani 1 1 d . . .
O3 O 0.4176(2) 0.30930(18) 0.9407(2) 0.0597(10) Uani 1 1 d . . .
O4 O 0.1680(2) 0.23020(14) 0.6119(2) 0.0426(8) Uani 1 1 d . . .
C1 C 0.5153(2) 0.06955(16) 0.3724(2) 0.0147(7) Uani 1 1 d . . .
H1 H 0.5113 0.0336 0.4142 0.018 Uiso 1 1 calc R . .
C2 C 0.5170(2) 0.03663(18) 0.2848(2) 0.0201(8) Uani 1 1 d . . .
H2A H 0.4629 0.0137 0.2724 0.030 Uiso 1 1 calc R . .
H2B H 0.5643 0.0054 0.2847 0.030 Uiso 1 1 calc R . .
H2C H 0.5247 0.0702 0.2424 0.030 Uiso 1 1 calc R . .
C3 C 0.6011(2) 0.10586(18) 0.3930(2) 0.0205(8) Uani 1 1 d . . .
H3A H 0.5996 0.1262 0.4480 0.031 Uiso 1 1 calc R . .
H3B H 0.6092 0.1396 0.3509 0.031 Uiso 1 1 calc R . .
H3C H 0.6483 0.0746 0.3929 0.031 Uiso 1 1 calc R . .
C4 C 0.4356(2) 0.16388(16) 0.4834(2) 0.0142(7) Uani 1 1 d . . .
H4 H 0.4918 0.1869 0.4832 0.017 Uiso 1 1 calc R . .
C5 C 0.3651(2) 0.21555(17) 0.4997(2) 0.0183(8) Uani 1 1 d . . .
H5A H 0.3632 0.2482 0.4552 0.027 Uiso 1 1 calc R . .
H5B H 0.3783 0.2370 0.5533 0.027 Uiso 1 1 calc R . .
H5C H 0.3095 0.1938 0.5009 0.027 Uiso 1 1 calc R . .
C6 C 0.4412(2) 0.11062(18) 0.5539(2) 0.0205(8) Uani 1 1 d . . .
H6A H 0.4861 0.0791 0.5423 0.031 Uiso 1 1 calc R . .
H6B H 0.3864 0.0879 0.5555 0.031 Uiso 1 1 calc R . .
H6C H 0.4548 0.1316 0.6077 0.031 Uiso 1 1 calc R . .
C7 C 0.4293(2) 0.18381(16) 0.2981(2) 0.0123(7) Uani 1 1 d . . .
C8 C 0.4796(2) 0.24117(16) 0.3093(2) 0.0156(7) Uani 1 1 d . . .
H8 H 0.5064 0.2495 0.3626 0.019 Uiso 1 1 calc R . .
C9 C 0.4913(2) 0.28651(16) 0.2442(2) 0.0152(7) Uani 1 1 d . . .
C10 C 0.4520(2) 0.27153(16) 0.1656(2) 0.0148(7) Uani 1 1 d . . .
H10 H 0.4599 0.3002 0.1202 0.018 Uiso 1 1 calc R . .
C11 C 0.4011(2) 0.21490(17) 0.1524(2) 0.0156(7) Uani 1 1 d . . .
H11 H 0.3757 0.2066 0.0985 0.019 Uiso 1 1 calc R . .
C12 C 0.3869(2) 0.16974(16) 0.2188(2) 0.0118(7) Uani 1 1 d . . .
C13 C 0.3188(2) 0.09095(16) 0.1229(2) 0.0134(7) Uani 1 1 d . . .
C14 C 0.3892(2) 0.06943(16) 0.0770(2) 0.0176(7) Uani 1 1 d . . .
H14 H 0.4452 0.0704 0.1025 0.021 Uiso 1 1 calc R . .
C15 C 0.3766(3) 0.04671(18) -0.0057(2) 0.0214(8) Uani 1 1 d . . .
H15 H 0.4245 0.0331 -0.0349 0.026 Uiso 1 1 calc R . .
C16 C 0.2942(3) 0.04380(18) -0.0459(2) 0.0196(8) Uani 1 1 d . . .
C17 C 0.2243(2) 0.06393(16) 0.0003(2) 0.0174(7) Uani 1 1 d . . .
H17 H 0.1684 0.0616 -0.0253 0.021 Uiso 1 1 calc R . .
C18 C 0.2347(2) 0.08751(16) 0.0838(2) 0.0147(7) Uani 1 1 d . . .
C19 C 0.0457(2) 0.08047(17) 0.0978(2) 0.0187(8) Uani 1 1 d . . .
H19 H 0.0398 0.0955 0.0386 0.022 Uiso 1 1 calc R . .
C20 C 0.0506(2) 0.00433(18) 0.0995(2) 0.0210(8) Uani 1 1 d . . .
H20A H 0.1006 -0.0101 0.0705 0.031 Uiso 1 1 calc R . .
H20B H -0.0012 -0.0139 0.0717 0.031 Uiso 1 1 calc R . .
H20C H 0.0554 -0.0108 0.1574 0.031 Uiso 1 1 calc R . .
C21 C -0.0345(2) 0.1030(2) 0.1439(3) 0.0281(9) Uani 1 1 d . . .
H21A H -0.0382 0.1507 0.1427 0.042 Uiso 1 1 calc R . .
H21B H -0.0296 0.0880 0.2018 0.042 Uiso 1 1 calc R . .
H21C H -0.0860 0.0844 0.1161 0.042 Uiso 1 1 calc R . .
C22 C 0.1474(2) 0.20596(17) 0.1189(2) 0.0204(8) Uani 1 1 d . . .
H22 H 0.2052 0.2229 0.1372 0.024 Uiso 1 1 calc R . .
C23 C 0.1376(3) 0.2184(2) 0.0239(3) 0.0334(10) Uani 1 1 d . . .
H23A H 0.1793 0.1919 -0.0044 0.050 Uiso 1 1 calc R . .
H23B H 0.1474 0.2647 0.0126 0.050 Uiso 1 1 calc R . .
H23C H 0.0798 0.2063 0.0033 0.050 Uiso 1 1 calc R . .
C24 C 0.0818(2) 0.24898(17) 0.1643(2) 0.0233(9) Uani 1 1 d . . .
H24A H 0.0887 0.2415 0.2245 0.035 Uiso 1 1 calc R . .
H24B H 0.0237 0.2372 0.1445 0.035 Uiso 1 1 calc R . .
H24C H 0.0920 0.2952 0.1524 0.035 Uiso 1 1 calc R . .
C25 C 0.5441(2) 0.34882(17) 0.2589(2) 0.0219(8) Uani 1 1 d . . .
H25A H 0.5651 0.3508 0.3173 0.033 Uiso 1 1 calc R . .
H25B H 0.5083 0.3870 0.2458 0.033 Uiso 1 1 calc R . .
H25C H 0.5926 0.3485 0.2230 0.033 Uiso 1 1 calc R . .
C26 C 0.2797(3) 0.0237(2) -0.1383(2) 0.0284(9) Uani 1 1 d . . .
H26A H 0.3343 0.0110 -0.1604 0.043 Uiso 1 1 calc R . .
H26B H 0.2556 0.0606 -0.1704 0.043 Uiso 1 1 calc R . .
H26C H 0.2400 -0.0132 -0.1427 0.043 Uiso 1 1 calc R . .
C27 C 0.3789(2) -0.10706(18) 0.1887(3) 0.0246(9) Uani 1 1 d . . .
H27A H 0.4034 -0.0763 0.1498 0.037 Uiso 1 1 calc R . .
H27B H 0.3877 -0.1518 0.1695 0.037 Uiso 1 1 calc R . .
H27C H 0.4069 -0.1014 0.2442 0.037 Uiso 1 1 calc R . .
C28 C 0.2192(3) -0.11342(19) 0.0908(2) 0.0296(10) Uani 1 1 d . . .
H28A H 0.2414 -0.0841 0.0490 0.044 Uiso 1 1 calc R . .
H28B H 0.1569 -0.1095 0.0901 0.044 Uiso 1 1 calc R . .
H28C H 0.2347 -0.1585 0.0781 0.044 Uiso 1 1 calc R . .
C29 C 0.2207(3) -0.14865(17) 0.2651(3) 0.0250(9) Uani 1 1 d . . .
H29A H 0.2430 -0.1390 0.3219 0.038 Uiso 1 1 calc R . .
H29B H 0.2368 -0.1932 0.2501 0.038 Uiso 1 1 calc R . .
H29C H 0.1584 -0.1448 0.2622 0.038 Uiso 1 1 calc R . .
C30 C 0.2259(3) 0.06738(19) 0.6334(2) 0.0229(8) Uani 1 1 d . . .
H30A H 0.2826 0.0472 0.6365 0.034 Uiso 1 1 calc R . .
H30B H 0.1926 0.0504 0.6784 0.034 Uiso 1 1 calc R . .
H30C H 0.2318 0.1148 0.6392 0.034 Uiso 1 1 calc R . .
C31 C 0.0678(2) 0.08732(19) 0.5336(2) 0.0229(8) Uani 1 1 d . . .
H31A H 0.0360 0.0783 0.4807 0.034 Uiso 1 1 calc R . .
H31B H 0.0752 0.1346 0.5403 0.034 Uiso 1 1 calc R . .
H31C H 0.0361 0.0701 0.5796 0.034 Uiso 1 1 calc R . .
C32 C 0.1574(3) -0.03982(18) 0.5331(2) 0.0231(8) Uani 1 1 d . . .
H32A H 0.2133 -0.0612 0.5334 0.035 Uiso 1 1 calc R . .
H32B H 0.1232 -0.0527 0.4830 0.035 Uiso 1 1 calc R . .
H32C H 0.1280 -0.0530 0.5827 0.035 Uiso 1 1 calc R . .
C33 C 0.4565(4) 0.2856(3) 0.8675(4) 0.0619(16) Uani 1 1 d . . .
H33A H 0.5195 0.2860 0.8756 0.074 Uiso 1 1 calc R . .
H33B H 0.4397 0.3130 0.8185 0.074 Uiso 1 1 calc R . .
C34 C 0.4230(4) 0.2153(3) 0.8552(5) 0.076(2) Uani 1 1 d . . .
H34A H 0.4621 0.1834 0.8836 0.092 Uiso 1 1 calc R . .
H34B H 0.4163 0.2041 0.7953 0.092 Uiso 1 1 calc R . .
C35 C 0.3353(3) 0.2167(2) 0.8955(3) 0.0460(13) Uani 1 1 d . . .
H35A H 0.2881 0.2080 0.8535 0.055 Uiso 1 1 calc R . .
H35B H 0.3332 0.1841 0.9407 0.055 Uiso 1 1 calc R . .
C36 C 0.3300(3) 0.2861(2) 0.9296(4) 0.0528(14) Uani 1 1 d . . .
H36A H 0.2968 0.3144 0.8899 0.063 Uiso 1 1 calc R . .
H36B H 0.3022 0.2862 0.9833 0.063 Uiso 1 1 calc R . .
C37 C 0.1288(3) 0.2766(2) 0.5515(3) 0.0370(11) Uani 1 1 d . . .
H37A H 0.0695 0.2633 0.5353 0.044 Uiso 1 1 calc R . .
H37B H 0.1618 0.2785 0.5008 0.044 Uiso 1 1 calc R . .
C38 C 0.1297(3) 0.3437(2) 0.5956(3) 0.0412(12) Uani 1 1 d . . .
H38A H 0.0787 0.3497 0.6285 0.049 Uiso 1 1 calc R . .
H38B H 0.1332 0.3800 0.5554 0.049 Uiso 1 1 calc R . .
C39 C 0.2123(3) 0.3380(2) 0.6525(3) 0.0495(13) Uani 1 1 d . . .
H39A H 0.2636 0.3473 0.6213 0.059 Uiso 1 1 calc R . .
H39B H 0.2110 0.3680 0.7006 0.059 Uiso 1 1 calc R . .
C40 C 0.2107(3) 0.2665(2) 0.6806(3) 0.0459(12) Uani 1 1 d . . .
H40A H 0.2695 0.2499 0.6921 0.055 Uiso 1 1 calc R . .
H40B H 0.1788 0.2620 0.7318 0.055 Uiso 1 1 calc R . .

loop_
_atom_site_aniso_label
_atom_site_aniso_U_11
_atom_site_aniso_U_22
_atom_site_aniso_U_33
_atom_site_aniso_U_23
_atom_site_aniso_U_13
_atom_site_aniso_U_12
U1 0.00986(7) 0.01143(7) 0.01136(7) -0.00018(5) -0.00118(5) -0.00039(5)
P1 0.0119(5) 0.0120(4) 0.0132(4) 0.0015(3) -0.0021(3) -0.0005(3)
P2 0.0127(5) 0.0144(4) 0.0149(5) -0.0007(4) -0.0027(4) 0.0012(3)
P3 0.0178(5) 0.0121(4) 0.0221(5) -0.0023(4) 0.0013(4) -0.0001(4)
P4 0.0139(5) 0.0181(5) 0.0136(5) 0.0022(4) 0.0004(4) -0.0002(4)
N1 0.0123(15) 0.0133(14) 0.0117(14) -0.0018(11) -0.0011(12) -0.0005(11)
Cl1 0.0194(5) 0.0148(4) 0.0173(4) -0.0025(3) -0.0038(4) 0.0028(3)
Cl2 0.0166(5) 0.0164(4) 0.0207(4) 0.0033(3) -0.0029(4) 0.0022(3)
Cl3 0.0156(5) 0.0279(5) 0.0175(4) -0.0008(4) -0.0011(4) -0.0067(4)
O2 0.0165(13) 0.0173(13) 0.0127(12) 0.0005(10) 0.0017(10) -0.0010(10)
O1 0.0211(14) 0.0117(12) 0.0165(13) 0.0000(10) -0.0006(10) 0.0007(10)
O3 0.041(2) 0.065(2) 0.073(3) 0.001(2) 0.011(2) -0.0053(19)
O4 0.052(2) 0.0289(17) 0.048(2) -0.0010(15) 0.0133(17) 0.0014(15)
C1 0.0136(18) 0.0127(16) 0.0176(18) -0.0001(14) -0.0013(14) 0.0037(14)
C2 0.016(2) 0.0231(19) 0.021(2) -0.0022(16) 0.0006(16) 0.0053(16)
C3 0.0120(19) 0.024(2) 0.026(2) 0.0014(16) -0.0014(16) 0.0016(15)
C4 0.0142(18) 0.0143(17) 0.0133(17) 0.0023(13) -0.0049(14) -0.0037(14)
C5 0.018(2) 0.0202(19) 0.0161(18) -0.0047(15) -0.0031(15) 0.0011(15)
C6 0.018(2) 0.025(2) 0.0177(19) 0.0035(15) -0.0047(15) -0.0027(15)
C7 0.0090(17) 0.0124(17) 0.0154(17) 0.0004(13) -0.0004(14) 0.0034(13)
C8 0.0136(19) 0.0163(18) 0.0166(18) -0.0001(14) -0.0017(14) 0.0006(14)
C9 0.0124(18) 0.0138(17) 0.0196(19) -0.0007(14) 0.0042(15) 0.0008(14)
C10 0.0178(19) 0.0118(17) 0.0152(18) 0.0026(13) 0.0051(15) 0.0028(14)
C11 0.0157(19) 0.0192(18) 0.0119(17) 0.0003(14) -0.0013(14) 0.0026(14)
C12 0.0088(17) 0.0123(16) 0.0142(17) 0.0017(13) 0.0010(13) 0.0023(13)
C13 0.0181(19) 0.0086(15) 0.0134(17) 0.0021(13) -0.0005(14) -0.0020(14)
C14 0.0147(19) 0.0188(18) 0.0191(19) -0.0008(15) -0.0005(15) 0.0000(15)
C15 0.026(2) 0.0204(19) 0.019(2) -0.0016(15) 0.0058(16) 0.0047(16)
C16 0.028(2) 0.0157(17) 0.0152(19) -0.0011(14) 0.0008(16) -0.0011(15)
C17 0.0179(19) 0.0178(18) 0.0159(18) -0.0006(15) -0.0045(15) -0.0039(15)
C18 0.021(2) 0.0103(16) 0.0122(17) 0.0018(13) 0.0006(15) 0.0001(14)
C19 0.0138(19) 0.022(2) 0.0191(19) -0.0008(15) -0.0067(15) -0.0007(14)
C20 0.021(2) 0.024(2) 0.0175(19) -0.0043(15) -0.0069(16) -0.0040(16)
C21 0.014(2) 0.029(2) 0.040(3) -0.0016(19) -0.0050(18) 0.0001(17)
C22 0.020(2) 0.0147(18) 0.026(2) 0.0022(15) -0.0005(16) 0.0011(15)
C23 0.043(3) 0.029(2) 0.029(2) 0.0100(18) 0.007(2) 0.013(2)
C24 0.022(2) 0.0175(19) 0.030(2) -0.0008(16) -0.0082(17) 0.0065(16)
C25 0.023(2) 0.0192(19) 0.024(2) 0.0022(16) 0.0011(17) -0.0053(16)
C26 0.037(3) 0.032(2) 0.017(2) -0.0045(17) 0.0005(18) -0.0016(19)
C27 0.023(2) 0.019(2) 0.032(2) -0.0009(16) 0.0082(18) 0.0030(16)
C28 0.035(3) 0.025(2) 0.028(2) -0.0115(17) -0.0058(19) 0.0034(18)
C29 0.026(2) 0.0148(19) 0.035(2) 0.0005(16) 0.0039(18) -0.0010(16)
C30 0.020(2) 0.031(2) 0.0185(19) -0.0002(16) 0.0037(16) -0.0003(17)
C31 0.016(2) 0.031(2) 0.021(2) -0.0022(16) -0.0005(16) 0.0026(16)
C32 0.022(2) 0.0219(19) 0.024(2) 0.0064(16) -0.0062(17) -0.0055(16)
C33 0.048(4) 0.079(4) 0.060(4) -0.009(3) 0.021(3) -0.009(3)
C34 0.054(4) 0.064(4) 0.115(6) -0.015(4) 0.034(4) 0.006(3)
C35 0.046(3) 0.036(3) 0.055(3) -0.003(2) 0.003(3) 0.000(2)
C36 0.036(3) 0.042(3) 0.081(4) 0.005(3) 0.010(3) -0.005(2)
C37 0.040(3) 0.035(2) 0.038(3) 0.003(2) 0.014(2) -0.004(2)
C38 0.038(3) 0.031(2) 0.055(3) 0.001(2) 0.010(2) -0.005(2)
C39 0.047(3) 0.040(3) 0.062(3) 0.002(3) 0.005(3) -0.011(2)
C40 0.045(3) 0.043(3) 0.050(3) 0.003(2) 0.004(2) -0.004(2)

loop_
_atom_type_symbol
_atom_type_description
_atom_type_scat_dispersion_real
_atom_type_scat_dispersion_imag
_atom_type_scat_source
C C 0.0033 0.0016 'International Tables Vol C Tables 4.2.6.8 and 6.1.1.4'
H H 0.0000 0.0000 'International Tables Vol C Tables 4.2.6.8 and 6.1.1.4'
N N 0.0061 0.0033 'International Tables Vol C Tables 4.2.6.8 and 6.1.1.4'
O O 0.0106 0.0060 'International Tables Vol C Tables 4.2.6.8 and 6.1.1.4'
P P 0.1023 0.0942 'International Tables Vol C Tables 4.2.6.8 and 6.1.1.4'
U U -9.6767 9.6646 'International Tables Vol C Tables 4.2.6.8 and 6.1.1.4'
Cl Cl 0.1484 0.1585 'International Tables Vol C Tables 4.2.6.8 and 6.1.1.4'

loop_
_geom_angle_atom_site_label_1
_geom_angle_atom_site_label_2
_geom_angle_atom_site_label_3
_geom_angle
_geom_angle_site_symmetry_1
_geom_angle_site_symmetry_3
_geom_angle_publ_flag
O1 U1 O2 135.87(8) . . ?
O1 U1 N1 77.84(8) . . ?
O2 U1 N1 140.59(9) . . ?
O1 U1 Cl1 144.89(6) . . ?
O2 U1 Cl1 75.45(6) . . ?
N1 U1 Cl1 82.33(7) . . ?
O1 U1 Cl3 79.37(6) . . ?
O2 U1 Cl3 77.26(6) . . ?
N1 U1 Cl3 138.54(7) . . ?
Cl1 U1 Cl3 97.59(3) . . ?
O1 U1 Cl2 73.77(6) . . ?
O2 U1 Cl2 73.34(6) . . ?
N1 U1 Cl2 107.66(7) . . ?
Cl1 U1 Cl2 140.54(3) . . ?
Cl3 U1 Cl2 98.47(3) . . ?
O1 U1 P1 117.64(6) . . ?
O2 U1 P1 78.88(6) . . ?
N1 U1 P1 64.78(7) . . ?
Cl1 U1 P1 78.07(3) . . ?
Cl3 U1 P1 156.07(3) . . ?
Cl2 U1 P1 72.75(3) . . ?
O1 U1 P2 71.57(6) . . ?
O2 U1 P2 136.63(6) . . ?
N1 U1 P2 62.61(7) . . ?
Cl1 U1 P2 73.63(2) . . ?
Cl3 U1 P2 77.50(3) . . ?
Cl2 U1 P2 145.26(2) . . ?
P1 U1 P2 122.48(2) . . ?
C7 P1 C4 107.19(15) . . ?
C7 P1 C1 102.54(15) . . ?
C4 P1 C1 102.43(16) . . ?
C7 P1 U1 98.63(11) . . ?
C4 P1 U1 124.65(11) . . ?
C1 P1 U1 118.72(11) . . ?
C18 P2 C19 105.09(16) . . ?
C18 P2 C22 98.56(16) . . ?
C19 P2 C22 105.91(17) . . ?
C18 P2 U1 92.33(11) . . ?
C19 P2 U1 126.41(12) . . ?
C22 P2 U1 121.27(12) . . ?
O1 P3 C29 112.94(16) . . ?
O1 P3 C28 111.34(16) . . ?
C29 P3 C28 105.7(2) . . ?
O1 P3 C27 112.55(16) . . ?
C29 P3 C27 108.89(18) . . ?
C28 P3 C27 104.88(19) . . ?
O2 P4 C30 110.46(16) . . ?
O2 P4 C31 111.66(16) . . ?
C30 P4 C31 106.49(18) . . ?
O2 P4 C32 113.21(16) . . ?
C30 P4 C32 105.66(18) . . ?
C31 P4 C32 108.97(19) . . ?
C12 N1 C13 114.4(3) . . ?
C12 N1 U1 126.1(2) . . ?
C13 N1 U1 118.8(2) . . ?
P4 O2 U1 145.28(14) . . ?
P3 O1 U1 149.06(15) . . ?
C33 O3 C36 103.2(4) . . ?
C40 O4 C37 109.2(3) . . ?
C3 C1 C2 109.9(3) . . ?
C3 C1 P1 114.9(2) . . ?
C2 C1 P1 110.6(2) . . ?
C5 C4 C6 111.2(3) . . ?
C5 C4 P1 111.9(2) . . ?
C6 C4 P1 108.7(2) . . ?
C8 C7 C12 120.4(3) . . ?
C8 C7 P1 124.2(3) . . ?
C12 C7 P1 115.4(2) . . ?
C7 C8 C9 122.7(3) . . ?
C10 C9 C8 116.8(3) . . ?
C10 C9 C25 121.7(3) . . ?
C8 C9 C25 121.5(3) . . ?
C9 C10 C11 121.8(3) . . ?
C10 C11 C12 121.5(3) . . ?
C7 C12 C11 116.6(3) . . ?
C7 C12 N1 120.6(3) . . ?
C11 C12 N1 122.8(3) . . ?
C14 C13 C18 118.4(3) . . ?
C14 C13 N1 121.2(3) . . ?
C18 C13 N1 120.4(3) . . ?
C15 C14 C13 121.0(3) . . ?
C14 C15 C16 121.4(3) . . ?
C17 C16 C15 117.5(3) . . ?
C17 C16 C26 120.2(4) . . ?
C15 C16 C26 122.2(3) . . ?
C16 C17 C18 122.6(3) . . ?
C17 C18 C13 119.0(3) . . ?
C17 C18 P2 125.8(3) . . ?
C13 C18 P2 115.2(3) . . ?
C20 C19 C21 109.1(3) . . ?
C20 C19 P2 109.7(2) . . ?
C21 C19 P2 111.0(3) . . ?
C23 C22 C24 109.6(3) . . ?
C23 C22 P2 114.1(3) . . ?
C24 C22 P2 114.5(3) . . ?
O3 C33 C34 105.2(4) . . ?
C33 C34 C35 103.5(4) . . ?
C36 C35 C34 103.4(4) . . ?
O3 C36 C35 106.2(4) . . ?
O4 C37 C38 106.1(4) . . ?
C37 C38 C39 101.0(4) . . ?
C40 C39 C38 102.7(4) . . ?
O4 C40 C39 106.0(4) . . ?

loop_
_geom_bond_atom_site_label_1
_geom_bond_atom_site_label_2
_geom_bond_distance
_geom_bond_site_symmetry_2
_geom_bond_publ_flag
U1 O1 2.341(2) . ?
U1 O2 2.343(2) . ?
U1 N1 2.411(3) . ?
U1 Cl1 2.6867(8) . ?
U1 Cl3 2.7263(9) . ?
U1 Cl2 2.7451(9) . ?
U1 P1 2.9892(9) . ?
U1 P2 3.1164(9) . ?
P1 C7 1.809(3) . ?
P1 C4 1.849(3) . ?
P1 C1 1.863(3) . ?
P2 C18 1.828(4) . ?
P2 C19 1.861(4) . ?
P2 C22 1.864(4) . ?
P3 O1 1.515(2) . ?
P3 C29 1.772(4) . ?
P3 C28 1.785(4) . ?
P3 C27 1.786(4) . ?
P4 O2 1.508(2) . ?
P4 C30 1.779(4) . ?
P4 C31 1.780(4) . ?
P4 C32 1.782(4) . ?
N1 C12 1.413(4) . ?
N1 C13 1.429(4) . ?
O3 C33 1.411(6) . ?
O3 C36 1.425(6) . ?
O4 C40 1.433(6) . ?
O4 C37 1.440(5) . ?
C1 C3 1.526(5) . ?
C1 C2 1.532(5) . ?
C4 C5 1.531(5) . ?
C4 C6 1.540(5) . ?
C7 C8 1.392(5) . ?
C7 C12 1.406(5) . ?
C8 C9 1.391(5) . ?
C9 C10 1.382(5) . ?
C9 C25 1.501(5) . ?
C10 C11 1.389(5) . ?
C11 C12 1.411(5) . ?
C13 C14 1.401(5) . ?
C13 C18 1.405(5) . ?
C14 C15 1.384(5) . ?
C15 C16 1.387(5) . ?
C16 C17 1.389(5) . ?
C16 C26 1.517(5) . ?
C17 C18 1.399(5) . ?
C19 C20 1.530(5) . ?
C19 C21 1.532(5) . ?
C22 C23 1.517(5) . ?
C22 C24 1.534(5) . ?
C33 C34 1.510(7) . ?
C34 C35 1.522(7) . ?
C35 C36 1.496(6) . ?
C37 C38 1.514(6) . ?
C38 C39 1.519(7) . ?
C39 C40 1.502(6) . ?
